data_4312346
loop_
_publ_author_name
'Ryo Horikoshi'
'Chisato Nambu'
'Tomoyuki Mochida'

_publ_contact_author_address
;
Department of Chemistry, Faculty of Science, Toho University Miyama 2-2-1, 
Funabashi, Chiba, 274-8510, Japan 
;
_publ_contact_author_email ' mochida@chem.sci.toho-u.ac.jp '
_publ_contact_author_fax ' +81-47-472-4406 '
_publ_contact_author_name ' Dr. Tomoyuki Mochida '
_publ_contact_author_phone ' +81-47-472-4406 '
_publ_section_title
;
 Metal-Centered Ferrocene Clusters from 5-Ferrocenylpyrimidine and
 Ferrocenylpyrazine
;
_journal_name_full 'Inorganic Chemistry'
_journal_page_first 6868
_journal_page_last 6875
_journal_paper_doi 10.1021/ic034684y
_journal_volume 42
_journal_year 2003
_chemical_formula_moiety 'C38 H26 F12 Fe2 N4 Ni O4  '
_chemical_formula_sum 'C38 H26 F12 Fe2 N4 Ni O4'
_chemical_formula_weight 1001.02
_space_group_IT_number 15
_symmetry_cell_setting monoclinic
_symmetry_Int_Tables_number 15
_symmetry_space_group_name_Hall '-C 2yc'
_symmetry_space_group_name_H-M 'C 1 2/c 1'
_cell_angle_alpha 90
_cell_angle_beta 91.749(10)
_cell_angle_gamma 90
_cell_formula_units_Z 4
_cell_length_a 16.671(3)
_cell_length_b 13.222(2)
_cell_length_c 17.393(2)
_cell_measurement_reflns_used 25
_cell_measurement_temperature 296.2
_cell_measurement_theta_max 15.0
_cell_measurement_theta_min 14.5
_cell_volume 3832.0(10)
_computing_cell_refinement 'MSC/AFC Diffractometer Control'
_computing_data_collection 'MSC/AFC Diffractometer Control'
_computing_data_reduction 'teXsan Ver. 1.11'
_computing_publication_material 'teXsan Ver. 1.11'
_computing_structure_refinement 'teXsan Ver. 1.10'
_computing_structure_solution SHELXS97
_diffrn_measured_fraction_theta_full 0.9993
_diffrn_measured_fraction_theta_max 0.9993
_diffrn_measurement_device_type 'Rigaku AFC5S'
_diffrn_measurement_method \w-2\q
_diffrn_radiation_type 'Mo K\a'
_diffrn_radiation_wavelength 0.7107
_diffrn_reflns_av_R_equivalents 0.017
_diffrn_reflns_limit_h_max 21
_diffrn_reflns_limit_h_min 0
_diffrn_reflns_limit_k_max 17
_diffrn_reflns_limit_k_min 0
_diffrn_reflns_limit_l_max 22
_diffrn_reflns_limit_l_min -22
_diffrn_reflns_number 4753
_diffrn_reflns_theta_full 27.50
_diffrn_reflns_theta_max 27.50
_diffrn_standards_decay_% 0.19
_diffrn_standards_interval_count 150
_diffrn_standards_number 3
_exptl_absorpt_coefficient_mu 1.338
_exptl_absorpt_correction_T_max 1.000
_exptl_absorpt_correction_T_min 0.891
_exptl_absorpt_correction_type psi-scan
_exptl_absorpt_process_details '(North, Phillips & Mathews, 1968)'
_exptl_crystal_colour orange
_exptl_crystal_density_diffrn 1.735
_exptl_crystal_density_method 'not measured'
_exptl_crystal_description prismatic
_exptl_crystal_size_max 0.5
_exptl_crystal_size_mid 0.2
_exptl_crystal_size_min 0.2
_refine_diff_density_max 0.93
_refine_diff_density_min -0.34
_refine_ls_extinction_method none
_refine_ls_goodness_of_fit_ref 1.194
_refine_ls_hydrogen_treatment noref
_refine_ls_number_parameters 276
_refine_ls_number_reflns 3023
_refine_ls_R_factor_gt 0.0470
_refine_ls_shift/su_max 0.0002
_refine_ls_structure_factor_coef Fsqd
_refine_ls_weighting_details 'w = 1/[\s^2^(Fo^2^) + (0.10000(Max(Fo^2^,0) + 2Fc^2^)/3)^2^]'
_refine_ls_weighting_scheme calc
_refine_ls_wR_factor_ref 0.1460
_reflns_number_gt 3023
_reflns_number_total 4404
_reflns_threshold_expression F^2^>2.0\s(F^2^)
_cod_data_source_file ic034684ysi20030624_114254_6.cif
_cod_data_source_block compound_4b
_cod_original_cell_volume 3832.0(8)
_cod_original_formula_sum 'C38 H26 F12 Fe2 N4 Ni O4  '
_cod_database_code 4312346

loop_
_symmetry_equiv_pos_as_xyz
x,y,z
-x,y,1/2-z
-x,-y,-z
x,-y,1/2+z
1/2+x,1/2+y,z
1/2-x,1/2+y,1/2-z
1/2-x,1/2-y,-z
1/2+x,1/2-y,1/2+z

loop_
_atom_site_label
_atom_site_type_symbol
_atom_site_fract_x
_atom_site_fract_y
_atom_site_fract_z
_atom_site_U_iso_or_equiv
_atom_site_adp_type
_atom_site_occupancy
_atom_site_calc_flag
_atom_site_refinement_flags
_atom_site_disorder_assembly
_atom_site_disorder_group
Ni Ni 0.0000 -0.17703(6) -0.2500 0.0370(2) Uani 1.00 d S . .
Fe Fe -0.09332(4) -0.28154(5) 0.10612(3) 0.0430(2) Uani 1.00 d . . .
F(1) F -0.1968(3) -0.2485(3) -0.4245(3) 0.119(2) Uani 1.00 d . . .
F(2) F -0.2880(2) -0.1691(3) -0.3754(2) 0.098(1) Uani 1.00 d . . .
F(3) F -0.2124(3) -0.0933(4) -0.4462(2) 0.127(2) Uani 1.00 d . . .
F(4) F -0.1785(3) -0.0221(3) -0.0831(2) 0.107(1) Uani 1.00 d . . .
F(5) F -0.1218(2) 0.1051(3) -0.1338(2) 0.088(1) Uani 1.00 d . . .
F(6) F -0.2394(2) 0.0649(3) -0.1680(2) 0.094(1) Uani 1.00 d . . .
O(1) O -0.0617(2) -0.0683(2) -0.1925(2) 0.0495(8) Uani 1.00 d . . .
O(2) O -0.0886(2) -0.1778(2) -0.3311(2) 0.0459(8) Uani 1.00 d . . .
N(1) N -0.0574(2) -0.2874(3) -0.1842(2) 0.0389(8) Uani 1.00 d . . .
N(2) N -0.1359(2) -0.4363(3) -0.1774(2) 0.052(1) Uani 1.00 d . . .
C(1) C -0.1032(3) -0.3612(3) -0.2148(2) 0.044(1) Uani 1.00 d . . .
C(2) C -0.1205(3) -0.4392(3) -0.1010(2) 0.048(1) Uani 1.00 d . . .
C(3) C -0.0738(2) -0.3676(3) -0.0627(2) 0.0382(10) Uani 1.00 d . . .
C(4) C -0.0439(3) -0.2910(3) -0.1074(2) 0.042(1) Uani 1.00 d . . .
C(5) C -0.0559(3) -0.3748(3) 0.0207(2) 0.042(1) Uani 1.00 d . . .
C(6) C -0.0991(3) -0.4309(3) 0.0757(3) 0.051(1) Uani 1.00 d . . .
C(7) C -0.0587(4) -0.4197(4) 0.1479(3) 0.061(1) Uani 1.00 d . . .
C(8) C 0.0083(3) -0.3567(4) 0.1393(3) 0.057(1) Uani 1.00 d . . .
C(9) C 0.0120(3) -0.3280(4) 0.0608(2) 0.049(1) Uani 1.00 d . . .
C(10) C -0.1737(4) -0.1777(5) 0.0628(4) 0.076(2) Uani 1.00 d . . .
C(11) C -0.2060(4) -0.2296(5) 0.1236(4) 0.077(2) Uani 1.00 d . . .
C(12) C -0.1600(5) -0.2140(6) 0.1883(4) 0.085(2) Uani 1.00 d . . .
C(13) C -0.0949(4) -0.1517(5) 0.1686(4) 0.088(2) Uani 1.00 d . . .
C(14) C -0.1052(5) -0.1289(5) 0.0899(5) 0.088(2) Uani 1.00 d . . .
C(15) C -0.2124(3) -0.1625(4) -0.3951(3) 0.050(1) Uani 1.00 d . . .
C(16) C -0.1554(2) -0.1375(3) -0.3267(2) 0.0383(10) Uani 1.00 d . . .
C(17) C -0.1828(2) -0.0738(3) -0.2698(2) 0.045(1) Uani 1.00 d . . .
C(18) C -0.1330(3) -0.0439(3) -0.2080(2) 0.041(1) Uani 1.00 d . . .
C(19) C -0.1688(3) 0.0266(4) -0.1476(3) 0.058(1) Uani 1.00 d . . .
H(1) H -0.1134 -0.3588 -0.2688 0.0760 Uiso 1.00 calc . . .
H(2) H -0.1426 -0.4927 -0.0720 0.0760 Uiso 1.00 calc . . .
H(3) H -0.0128 -0.2392 -0.0830 0.0760 Uiso 1.00 calc . . .
H(4) H -0.1467 -0.4689 0.0653 0.0760 Uiso 1.00 calc . . .
H(5) H -0.0751 -0.4487 0.1949 0.0760 Uiso 1.00 calc . . .
H(6) H 0.0450 -0.3367 0.1790 0.0760 Uiso 1.00 calc . . .
H(7) H 0.0516 -0.2864 0.0386 0.0760 Uiso 1.00 calc . . .
H(8) H -0.1943 -0.1757 0.0113 0.0760 Uiso 1.00 calc . . .
H(9) H -0.2538 -0.2690 0.1200 0.0760 Uiso 1.00 calc . . .
H(10) H -0.1699 -0.2400 0.2379 0.0760 Uiso 1.00 calc . . .
H(11) H -0.0534 -0.1274 0.2021 0.0760 Uiso 1.00 calc . . .
H(12) H -0.0712 -0.0871 0.0598 0.0760 Uiso 1.00 calc . . .
H(13) H -0.2366 -0.0503 -0.2730 0.0760 Uiso 1.00 calc . . .

loop_
_atom_site_aniso_label
_atom_site_aniso_U_11
_atom_site_aniso_U_22
_atom_site_aniso_U_33
_atom_site_aniso_U_12
_atom_site_aniso_U_13
_atom_site_aniso_U_23
Ni 0.0334(4) 0.0508(4) 0.0265(3) 0.0000 -0.0027(3) 0.0000
Fe 0.0509(4) 0.0467(4) 0.0313(3) 0.0018(3) 0.0009(2) -0.0004(2)
F(1) 0.106(3) 0.115(3) 0.133(4) 0.041(3) -0.072(3) -0.074(3)
F(2) 0.052(2) 0.146(4) 0.096(3) -0.014(2) -0.020(2) -0.009(3)
F(3) 0.156(4) 0.154(4) 0.066(2) -0.066(3) -0.057(3) 0.053(3)
F(4) 0.181(4) 0.090(3) 0.052(2) 0.028(3) 0.052(2) 0.011(2)
F(5) 0.101(3) 0.066(2) 0.098(3) -0.013(2) 0.012(2) -0.038(2)
F(6) 0.085(2) 0.109(3) 0.087(2) 0.043(2) 0.000(2) -0.038(2)
O(1) 0.053(2) 0.057(2) 0.038(1) 0.001(1) -0.003(1) -0.011(1)
O(2) 0.039(1) 0.065(2) 0.034(1) 0.010(1) -0.005(1) -0.008(1)
N(1) 0.038(2) 0.049(2) 0.029(2) -0.002(1) 0.000(1) -0.003(1)
N(2) 0.059(2) 0.048(2) 0.048(2) -0.011(2) -0.009(2) -0.007(2)
C(1) 0.044(2) 0.051(2) 0.037(2) -0.001(2) -0.004(2) -0.009(2)
C(2) 0.060(3) 0.042(2) 0.042(2) -0.007(2) 0.000(2) -0.003(2)
C(3) 0.037(2) 0.045(2) 0.033(2) 0.000(2) 0.006(2) -0.005(2)
C(4) 0.045(2) 0.053(2) 0.029(2) -0.014(2) 0.005(2) -0.010(2)
C(5) 0.047(2) 0.046(2) 0.034(2) -0.001(2) 0.006(2) -0.002(2)
C(6) 0.067(3) 0.044(2) 0.041(2) -0.006(2) 0.011(2) 0.004(2)
C(7) 0.090(4) 0.054(3) 0.039(2) 0.011(3) 0.007(2) 0.007(2)
C(8) 0.069(3) 0.065(3) 0.038(2) 0.013(3) -0.001(2) 0.000(2)
C(9) 0.046(2) 0.060(3) 0.040(2) 0.001(2) -0.004(2) 0.000(2)
C(10) 0.099(5) 0.068(4) 0.060(3) 0.020(3) -0.019(3) 0.001(3)
C(11) 0.055(3) 0.088(4) 0.089(4) 0.016(3) 0.005(3) -0.006(4)
C(12) 0.113(6) 0.095(5) 0.049(3) 0.039(4) 0.017(3) -0.013(3)
C(13) 0.091(5) 0.076(4) 0.094(5) 0.025(4) -0.033(4) -0.045(4)
C(14) 0.111(6) 0.049(3) 0.106(5) 0.012(4) 0.024(4) 0.006(3)
C(15) 0.045(2) 0.058(3) 0.046(2) 0.008(2) -0.011(2) 0.000(2)
C(16) 0.039(2) 0.041(2) 0.035(2) 0.001(2) 0.000(2) 0.003(2)
C(17) 0.039(2) 0.048(2) 0.049(2) 0.007(2) 0.003(2) -0.001(2)
C(18) 0.047(2) 0.040(2) 0.036(2) -0.001(2) 0.009(2) 0.003(2)
C(19) 0.073(3) 0.049(3) 0.052(3) 0.006(2) 0.010(2) -0.004(2)

loop_
_atom_type_symbol
_atom_type_description
_atom_type_scat_dispersion_real
_atom_type_scat_dispersion_imag
_atom_type_scat_source
C C 0.003 0.002
;International Tables for Crystallography
(1992, Vol. C, Tables 4.2.6.8 and 6.1.1.1)
;
H H 0.000 0.000
;International Tables for Crystallography
(1992, Vol. C, Table 6.1.1.2)
;
N N 0.006 0.003
;International Tables for Crystallography
(1992, Vol. C, Tables 4.2.6.8 and 6.1.1.1)
;
O O 0.011 0.006
;International Tables for Crystallography
(1992, Vol. C, Tables 4.2.6.8 and 6.1.1.1)
;
Fe Fe 0.346 0.844
;International Tables for Crystallography
(1992, Vol. C, Tables 4.2.6.8 and 6.1.1.1)
;
Ni Ni 0.339 1.112
;International Tables for Crystallography
(1992, Vol. C, Tables 4.2.6.8 and 6.1.1.1)
;
F F 0.017 0.010
;International Tables for Crystallography
(1992, Vol. C, Tables 4.2.6.8 and 6.1.1.1)
;

loop_
_geom_angle_atom_site_label_1
_geom_angle_atom_site_label_2
_geom_angle_atom_site_label_3
_geom_angle
_geom_angle_site_symmetry_1
_geom_angle_site_symmetry_2
_geom_angle_site_symmetry_3
_geom_angle_publ_flag
O(1) Ni O(1) 90.7(2) . 2_554 0_555 yes
O(1) Ni O(2) 88.7(1) . . 0_555 yes
O(1) Ni O(2) 91.7(1) . 2_554 0_555 yes
O(1) Ni N(1) 88.7(1) . . 0_555 yes
O(1) Ni N(1) 175.8(1) . 2_554 0_555 yes
O(1) Ni O(2) 91.7(1) 2_554 . 0_555 yes
O(1) Ni O(2) 88.7(1) 2_554 2_554 0_555 yes
O(1) Ni N(1) 175.8(1) 2_554 . 0_555 yes
O(1) Ni N(1) 88.7(1) 2_554 2_554 0_555 yes
O(2) Ni O(2) 179.4(2) . 2_554 0_555 yes
O(2) Ni N(1) 92.4(1) . . 0_555 yes
O(2) Ni N(1) 87.2(1) . 2_554 0_555 yes
O(2) Ni N(1) 87.2(1) 2_554 . 0_555 yes
O(2) Ni N(1) 92.4(1) 2_554 2_554 0_555 yes
N(1) Ni N(1) 92.1(2) . 2_554 0_555 yes
C(5) Fe C(6) 40.7(2) . . 0_555 yes
C(5) Fe C(7) 68.3(2) . . 0_555 yes
C(5) Fe C(8) 68.9(2) . . 0_555 yes
C(5) Fe C(9) 41.6(2) . . 0_555 yes
C(5) Fe C(10) 110.4(2) . . 0_555 yes
C(5) Fe C(11) 128.1(2) . . 0_555 yes
C(5) Fe C(12) 163.2(3) . . 0_555 yes
C(5) Fe C(13) 155.2(3) . . 0_555 yes
C(5) Fe C(14) 121.7(2) . . 0_555 yes
C(6) Fe C(7) 40.5(2) . . 0_555 yes
C(6) Fe C(8) 68.5(2) . . 0_555 yes
C(6) Fe C(9) 69.1(2) . . 0_555 yes
C(6) Fe C(10) 121.8(2) . . 0_555 yes
C(6) Fe C(11) 109.2(2) . . 0_555 yes
C(6) Fe C(12) 125.5(3) . . 0_555 yes
C(6) Fe C(13) 162.2(3) . . 0_555 yes
C(6) Fe C(14) 155.9(3) . . 0_555 yes
C(7) Fe C(8) 40.3(2) . . 0_555 yes
C(7) Fe C(9) 68.3(2) . . 0_555 yes
C(7) Fe C(10) 154.9(3) . . 0_555 yes
C(7) Fe C(11) 120.1(3) . . 0_555 yes
C(7) Fe C(12) 107.2(2) . . 0_555 yes
C(7) Fe C(13) 125.0(3) . . 0_555 yes
C(7) Fe C(14) 162.9(3) . . 0_555 yes
C(8) Fe C(9) 40.8(2) . . 0_555 yes
C(8) Fe C(10) 164.5(3) . . 0_555 yes
C(8) Fe C(11) 152.8(3) . . 0_555 yes
C(8) Fe C(12) 118.8(2) . . 0_555 yes
C(8) Fe C(13) 106.6(2) . . 0_555 yes
C(8) Fe C(14) 126.7(3) . . 0_555 yes
C(9) Fe C(10) 128.4(2) . . 0_555 yes
C(9) Fe C(11) 165.9(2) . . 0_555 yes
C(9) Fe C(12) 153.5(3) . . 0_555 yes
C(9) Fe C(13) 119.1(3) . . 0_555 yes
C(9) Fe C(14) 108.9(3) . . 0_555 yes
C(10) Fe C(11) 39.6(3) . . 0_555 yes
C(10) Fe C(12) 66.4(3) . . 0_555 yes
C(10) Fe C(13) 67.1(2) . . 0_555 yes
C(10) Fe C(14) 39.5(3) . . 0_555 yes
C(11) Fe C(12) 39.0(3) . . 0_555 yes
C(11) Fe C(13) 66.9(3) . . 0_555 yes
C(11) Fe C(14) 66.5(3) . . 0_555 yes
C(12) Fe C(13) 40.6(3) . . 0_555 yes
C(12) Fe C(14) 67.2(3) . . 0_555 yes
C(13) Fe C(14) 40.3(3) . . 0_555 yes
Ni O(1) C(18) 124.2(3) . . 0_555 yes
Ni O(2) C(16) 126.6(3) . . 0_555 yes
Ni N(1) C(1) 123.6(3) . . 0_555 yes
Ni N(1) C(4) 119.9(3) . . 0_555 yes
C(1) N(1) C(4) 116.3(4) . . 0_555 yes
C(1) N(2) C(2) 116.1(4) . . 0_555 yes
N(1) C(1) N(2) 126.4(4) . . 0_555 yes
N(2) C(2) C(3) 122.9(4) . . 0_555 yes
C(2) C(3) C(4) 116.1(4) . . 0_555 yes
C(2) C(3) C(5) 121.5(4) . . 0_555 yes
C(4) C(3) C(5) 122.4(4) . . 0_555 yes
N(1) C(4) C(3) 122.1(4) . . 0_555 yes
Fe C(5) C(3) 128.2(3) . . 0_555 yes
Fe C(5) C(6) 69.7(2) . . 0_555 yes
Fe C(5) C(9) 69.1(2) . . 0_555 yes
C(3) C(5) C(6) 127.1(4) . . 0_555 yes
C(3) C(5) C(9) 125.3(4) . . 0_555 yes
C(6) C(5) C(9) 107.6(4) . . 0_555 yes
Fe C(6) C(5) 69.5(2) . . 0_555 yes
Fe C(6) C(7) 69.6(3) . . 0_555 yes
C(5) C(6) C(7) 107.7(4) . . 0_555 yes
Fe C(7) C(6) 69.9(3) . . 0_555 yes
Fe C(7) C(8) 69.4(3) . . 0_555 yes
C(6) C(7) C(8) 109.1(4) . . 0_555 yes
Fe C(8) C(7) 70.2(3) . . 0_555 yes
Fe C(8) C(9) 69.9(3) . . 0_555 yes
C(7) C(8) C(9) 108.6(4) . . 0_555 yes
Fe C(9) C(5) 69.3(2) . . 0_555 yes
Fe C(9) C(8) 69.3(3) . . 0_555 yes
C(5) C(9) C(8) 107.0(4) . . 0_555 yes
Fe C(10) C(11) 69.6(3) . . 0_555 yes
Fe C(10) C(14) 70.3(4) . . 0_555 yes
C(11) C(10) C(14) 107.9(6) . . 0_555 yes
Fe C(11) C(10) 70.7(4) . . 0_555 yes
Fe C(11) C(12) 71.0(4) . . 0_555 yes
C(10) C(11) C(12) 109.6(6) . . 0_555 yes
Fe C(12) C(11) 70.1(3) . . 0_555 yes
Fe C(12) C(13) 69.3(4) . . 0_555 yes
C(11) C(12) C(13) 107.8(6) . . 0_555 yes
Fe C(13) C(12) 70.1(3) . . 0_555 yes
Fe C(13) C(14) 70.3(3) . . 0_555 yes
C(12) C(13) C(14) 106.8(6) . . 0_555 yes
Fe C(14) C(10) 70.3(3) . . 0_555 yes
Fe C(14) C(13) 69.3(3) . . 0_555 yes
C(10) C(14) C(13) 107.9(6) . . 0_555 yes
F(1) C(15) F(2) 104.7(5) . . 0_555 yes
F(1) C(15) F(3) 110.9(5) . . 0_555 yes
F(1) C(15) C(16) 111.9(4) . . 0_555 yes
F(2) C(15) F(3) 104.4(4) . . 0_555 yes
F(2) C(15) C(16) 112.7(4) . . 0_555 yes
F(3) C(15) C(16) 111.8(4) . . 0_555 yes
O(2) C(16) C(15) 113.3(4) . . 0_555 yes
O(2) C(16) C(17) 128.4(4) . . 0_555 yes
C(15) C(16) C(17) 118.3(4) . . 0_555 yes
C(16) C(17) C(18) 121.4(4) . . 0_555 yes
O(1) C(18) C(17) 129.1(4) . . 0_555 yes
O(1) C(18) C(19) 113.2(4) . . 0_555 yes
C(17) C(18) C(19) 117.7(4) . . 0_555 yes
F(4) C(19) F(5) 108.6(5) . . 0_555 yes
F(4) C(19) F(6) 106.6(5) . . 0_555 yes
F(4) C(19) C(18) 110.4(4) . . 0_555 yes
F(5) C(19) F(6) 105.4(4) . . 0_555 yes
F(5) C(19) C(18) 111.2(4) . . 0_555 yes
F(6) C(19) C(18) 114.2(4) . . 0_555 yes

loop_
_geom_bond_atom_site_label_1
_geom_bond_atom_site_label_2
_geom_bond_distance
_geom_bond_site_symmetry_1
_geom_bond_site_symmetry_2
_geom_bond_publ_flag
Ni O(1) 2.047(3) . . yes
Ni O(1) 2.047(3) . 2_554 yes
Ni O(2) 2.011(3) . . yes
Ni O(2) 2.011(3) . 2_554 yes
Ni N(1) 2.102(3) . . yes
Ni N(1) 2.102(3) . 2_554 yes
Fe C(5) 2.044(4) . . yes
Fe C(6) 2.047(4) . . yes
Fe C(7) 2.042(5) . . yes
Fe C(8) 2.032(5) . . yes
Fe C(9) 2.040(5) . . yes
Fe C(10) 2.046(6) . . yes
Fe C(11) 2.032(6) . . yes
Fe C(12) 2.043(6) . . yes
Fe C(13) 2.032(6) . . yes
Fe C(14) 2.046(6) . . yes
F(1) C(15) 1.276(6) . . yes
F(2) C(15) 1.320(6) . . yes
F(3) C(15) 1.276(6) . . yes
F(4) C(19) 1.307(6) . . yes
F(5) C(19) 1.319(6) . . yes
F(6) C(19) 1.321(6) . . yes
O(1) C(18) 1.253(5) . . yes
O(2) C(16) 1.239(5) . . yes
N(1) C(1) 1.339(5) . . yes
N(1) C(4) 1.349(5) . . yes
N(2) C(1) 1.315(6) . . yes
N(2) C(2) 1.346(6) . . yes
C(2) C(3) 1.383(6) . . yes
C(3) C(4) 1.379(6) . . yes
C(3) C(5) 1.476(5) . . yes
C(5) C(6) 1.424(6) . . yes
C(5) C(9) 1.449(6) . . yes
C(6) C(7) 1.414(7) . . yes
C(7) C(8) 1.404(8) . . yes
C(8) C(9) 1.419(6) . . yes
C(10) C(11) 1.383(9) . . yes
C(10) C(14) 1.382(10) . . yes
C(11) C(12) 1.359(10) . . yes
C(12) C(13) 1.41(1) . . yes
C(13) C(14) 1.406(10) . . yes
C(15) C(16) 1.537(5) . . yes
C(16) C(17) 1.388(6) . . yes
C(17) C(18) 1.395(6) . . yes
C(18) C(19) 1.538(6) . . yes

loop_
_geom_contact_atom_site_label_1
_geom_contact_atom_site_label_2
_geom_contact_distance
_geom_contact_site_symmetry_1
_geom_contact_site_symmetry_2
_geom_contact_publ_flag
F(1) F(1) 3.122(7) . 7_444 ?
F(1) F(6) 3.149(7) . 6_444 ?
F(1) F(3) 3.393(6) . 7_444 ?
F(2) F(5) 3.348(6) . 6_444 ?
F(2) C(2) 3.420(6) . 6_454 ?
F(2) C(8) 3.430(7) . 8_444 ?
F(2) N(2) 3.463(6) . 6_454 ?
F(2) C(9) 3.482(5) . 8_444 ?
F(3) F(4) 2.898(5) . 4_554 ?
F(3) C(14) 3.486(8) . 4_554 ?
F(3) C(2) 3.567(8) . 6_454 ?
F(5) C(12) 3.454(8) . 4_554 ?
F(5) C(13) 3.534(8) . 4_554 ?
F(6) N(2) 3.348(5) . 6_454 ?
F(6) C(1) 3.415(6) . 6_454 ?
F(6) C(12) 3.477(7) . 4_554 ?
N(2) C(8) 3.517(6) . 3_545 ?
N(2) C(11) 3.576(7) . 7_445 ?
C(2) C(8) 3.363(7) . 3_545 ?
C(13) C(18) 3.433(7) . 4_555 ?
C(13) C(17) 3.504(7) . 4_555 ?

loop_
_geom_torsion_atom_site_label_1
_geom_torsion_atom_site_label_2
_geom_torsion_atom_site_label_3
_geom_torsion_atom_site_label_4
_geom_torsion
_geom_torsion_site_symmetry_1
_geom_torsion_site_symmetry_2
_geom_torsion_site_symmetry_3
_geom_torsion_site_symmetry_4
_geom_torsion_publ_flag
Ni O(1) C(18) C(17) -7.9(6) 0_555 14_1 5_555 55_5 yes
Ni O(1) C(18) C(19) 170.3(3) 0_555 14_1 5_555 55_5 yes
Ni O(1) C(18) C(17) -7.9(6) 0_555 14_1 5_555 55_5 yes
Ni O(1) C(18) C(19) 170.3(3) 0_555 14_1 5_555 55_5 yes
Ni O(2) C(16) C(15) -173.5(3) 0_555 14_1 5_555 55_5 yes
Ni O(2) C(16) C(17) 7.5(6) 0_555 14_1 5_555 55_5 yes
Ni O(2) C(16) C(15) -173.5(3) 0_555 14_1 5_555 55_5 yes
Ni O(2) C(16) C(17) 7.5(6) 0_555 14_1 5_555 55_5 yes
Ni N(1) C(1) N(2) 174.8(3) 0_555 14_1 5_555 55_5 yes
Ni N(1) C(4) C(3) -173.6(3) 0_555 14_1 5_555 55_5 yes
Ni N(1) C(1) N(2) 174.8(3) 0_555 14_1 5_555 55_5 yes
Ni N(1) C(4) C(3) -173.6(3) 0_555 14_1 5_555 55_5 yes
Fe C(5) C(3) C(2) -112.8(4) 0_555 14_1 5_555 55_5 yes
Fe C(5) C(3) C(4) 68.7(5) 0_555 14_1 5_555 55_5 yes
Fe C(5) C(6) C(7) -59.3(3) 0_555 14_1 5_555 55_5 yes
Fe C(5) C(9) C(8) 59.3(3) 0_555 14_1 5_555 55_5 yes
Fe C(6) C(5) C(3) -123.2(4) 0_555 14_1 5_555 55_5 yes
Fe C(6) C(5) C(9) 58.9(3) 0_555 14_1 5_555 55_5 yes
Fe C(6) C(7) C(8) -58.6(4) 0_555 14_1 5_555 55_5 yes
Fe C(7) C(6) C(5) 59.3(3) 0_555 14_1 5_555 55_5 yes
Fe C(7) C(8) C(9) -59.6(3) 0_555 14_1 5_555 55_5 yes
Fe C(8) C(7) C(6) 58.9(4) 0_555 14_1 5_555 55_5 yes
Fe C(8) C(9) C(5) -59.3(3) 0_555 14_1 5_555 55_5 yes
Fe C(9) C(5) C(3) 122.7(4) 0_555 14_1 5_555 55_5 yes
Fe C(9) C(5) C(6) -59.3(3) 0_555 14_1 5_555 55_5 yes
Fe C(9) C(8) C(7) 59.8(4) 0_555 14_1 5_555 55_5 yes
Fe C(10) C(11) C(12) 60.6(4) 0_555 14_1 5_555 55_5 yes
Fe C(10) C(14) C(13) -59.3(4) 0_555 14_1 5_555 55_5 yes
Fe C(11) C(10) C(14) -60.1(5) 0_555 14_1 5_555 55_5 yes
Fe C(11) C(12) C(13) 59.3(4) 0_555 14_1 5_555 55_5 yes
Fe C(12) C(11) C(10) -60.4(4) 0_555 14_1 5_555 55_5 yes
Fe C(12) C(13) C(14) 61.1(4) 0_555 14_1 5_555 55_5 yes
Fe C(13) C(12) C(11) -59.8(4) 0_555 14_1 5_555 55_5 yes
Fe C(13) C(14) C(10) 59.9(5) 0_555 14_1 5_555 55_5 yes
Fe C(14) C(10) C(11) 59.7(4) 0_555 14_1 5_555 55_5 yes
Fe C(14) C(13) C(12) -61.0(4) 0_555 14_1 5_555 55_5 yes
F(1) C(15) C(16) O(2) 28.3(6) 0_555 14_1 5_555 55_5 yes
F(1) C(15) C(16) C(17) -152.5(5) 0_555 14_1 5_555 55_5 yes
F(2) C(15) C(16) O(2) 146.0(4) 0_555 14_1 5_555 55_5 yes
F(2) C(15) C(16) C(17) -34.8(6) 0_555 14_1 5_555 55_5 yes
F(3) C(15) C(16) O(2) -96.7(5) 0_555 14_1 5_555 55_5 yes
F(3) C(15) C(16) C(17) 82.4(6) 0_555 14_1 5_555 55_5 yes
F(4) C(19) C(18) O(1) -69.2(6) 0_555 14_1 5_555 55_5 yes
F(4) C(19) C(18) C(17) 109.2(5) 0_555 14_1 5_555 55_5 yes
F(5) C(19) C(18) O(1) 51.5(5) 0_555 14_1 5_555 55_5 yes
F(5) C(19) C(18) C(17) -130.1(5) 0_555 14_1 5_555 55_5 yes
F(6) C(19) C(18) O(1) 170.7(4) 0_555 14_1 5_555 55_5 yes
F(6) C(19) C(18) C(17) -10.9(6) 0_555 14_1 5_555 55_5 yes
O(1) Ni O(1) C(18) 103.6(3) 0_555 14_1 5_555 55_5 yes
O(1) Ni O(2) C(16) -12.0(3) 0_555 14_1 5_555 55_5 yes
O(1) Ni O(2) C(16) -102.7(4) 0_555 14_1 5_555 55_5 yes
O(1) Ni N(1) C(1) 121.0(3) 0_555 14_1 5_555 55_5 yes
O(1) Ni N(1) C(4) -64.1(3) 0_555 14_1 5_555 55_5 yes
O(1) Ni N(1) C(1) -156(1) 0_555 14_1 5_555 55_5 yes
O(1) Ni N(1) C(4) 18(2) 0_555 14_1 5_555 55_5 yes
O(1) C(18) C(17) C(16) -1.7(7) 0_555 14_1 5_555 55_5 yes
O(2) Ni O(1) C(18) 11.9(3) 0_555 14_1 5_555 55_5 yes
O(2) Ni O(1) C(18) -167.6(3) 0_555 14_1 5_555 55_5 yes
O(2) Ni O(2) C(16) 122.7(3) 0_555 14_1 5_555 55_5 yes
O(2) Ni N(1) C(1) 32.3(3) 0_555 14_1 5_555 55_5 yes
O(2) Ni N(1) C(4) -152.8(3) 0_555 14_1 5_555 55_5 yes
O(2) Ni N(1) C(1) -147.2(3) 0_555 14_1 5_555 55_5 yes
O(2) Ni N(1) C(4) 27.6(3) 0_555 14_1 5_555 55_5 yes
O(2) C(16) C(17) C(18) 2.2(7) 0_555 14_1 5_555 55_5 yes
N(1) Ni O(1) C(18) -80.5(3) 0_555 14_1 5_555 55_5 yes
N(1) Ni O(1) C(18) 21(2) 0_555 14_1 5_555 55_5 yes
N(1) Ni O(2) C(16) 76.7(4) 0_555 14_1 5_555 55_5 yes
N(1) Ni O(2) C(16) 168.7(4) 0_555 14_1 5_555 55_5 yes
N(1) Ni N(1) C(1) -55.0(3) 0_555 14_1 5_555 55_5 yes
N(1) Ni N(1) C(4) 119.9(4) 0_555 14_1 5_555 55_5 yes
N(1) C(1) N(2) C(2) -0.8(7) 0_555 14_1 5_555 55_5 yes
N(1) C(4) C(3) C(2) -1.9(6) 0_555 14_1 5_555 55_5 yes
N(1) C(4) C(3) C(5) 176.7(4) 0_555 14_1 5_555 55_5 yes
N(2) C(1) N(1) C(4) -0.3(7) 0_555 14_1 5_555 55_5 yes
N(2) C(2) C(3) C(4) 0.8(7) 0_555 14_1 5_555 55_5 yes
N(2) C(2) C(3) C(5) -177.8(4) 0_555 14_1 5_555 55_5 yes
C(1) N(1) C(4) C(3) 1.6(6) 0_555 14_1 5_555 55_5 yes
C(1) N(2) C(2) C(3) 0.5(7) 0_555 14_1 5_555 55_5 yes
C(2) C(3) C(5) C(6) -20.4(7) 0_555 14_1 5_555 55_5 yes
C(2) C(3) C(5) C(9) 157.2(4) 0_555 14_1 5_555 55_5 yes
C(3) C(5) Fe C(6) 121.8(5) 0_555 14_1 5_555 55_5 yes
C(3) C(5) Fe C(7) 159.5(4) 0_555 14_1 5_555 55_5 yes
C(3) C(5) Fe C(8) -157.1(4) 0_555 14_1 5_555 55_5 yes
C(3) C(5) Fe C(9) -119.1(5) 0_555 14_1 5_555 55_5 yes
C(3) C(5) Fe C(10) 6.3(5) 0_555 14_1 5_555 55_5 yes
C(3) C(5) Fe C(11) 47.5(5) 0_555 14_1 5_555 55_5 yes
C(3) C(5) Fe C(12) 82.2(9) 0_555 14_1 5_555 55_5 yes
C(3) C(5) Fe C(13) -73.0(7) 0_555 14_1 5_555 55_5 yes
C(3) C(5) Fe C(14) -36.1(5) 0_555 14_1 5_555 55_5 yes
C(3) C(5) C(6) C(7) 177.5(4) 0_555 14_1 5_555 55_5 yes
C(3) C(5) C(9) C(8) -178.0(4) 0_555 14_1 5_555 55_5 yes
C(4) C(3) C(5) C(6) 161.1(4) 0_555 14_1 5_555 55_5 yes
C(4) C(3) C(5) C(9) -21.3(7) 0_555 14_1 5_555 55_5 yes
C(5) Fe C(6) C(7) 119.1(4) 0_555 14_1 5_555 55_5 yes
C(5) Fe C(7) C(6) -37.9(3) 0_555 14_1 5_555 55_5 yes
C(5) Fe C(7) C(8) 82.6(3) 0_555 14_1 5_555 55_5 yes
C(5) Fe C(8) C(7) -80.8(3) 0_555 14_1 5_555 55_5 yes
C(5) Fe C(8) C(9) 38.7(3) 0_555 14_1 5_555 55_5 yes
C(5) Fe C(9) C(8) -118.5(4) 0_555 14_1 5_555 55_5 yes
C(5) Fe C(10) C(11) 125.7(4) 0_555 14_1 5_555 55_5 yes
C(5) Fe C(10) C(14) -115.5(4) 0_555 14_1 5_555 55_5 yes
C(5) Fe C(11) C(10) -75.4(4) 0_555 14_1 5_555 55_5 yes
C(5) Fe C(11) C(12) 164.9(4) 0_555 14_1 5_555 55_5 yes
C(5) Fe C(12) C(11) -45.4(10) 0_555 14_1 5_555 55_5 yes
C(5) Fe C(12) C(13) -164.3(6) 0_555 14_1 5_555 55_5 yes
C(5) Fe C(13) C(12) 169.3(4) 0_555 14_1 5_555 55_5 yes
C(5) Fe C(13) C(14) 52.1(7) 0_555 14_1 5_555 55_5 yes
C(5) Fe C(14) C(10) 83.9(5) 0_555 14_1 5_555 55_5 yes
C(5) Fe C(14) C(13) -157.1(4) 0_555 14_1 5_555 55_5 yes
C(5) C(6) Fe C(7) -119.1(4) 0_555 14_1 5_555 55_5 yes
C(5) C(6) Fe C(8) -82.3(3) 0_555 14_1 5_555 55_5 yes
C(5) C(6) Fe C(9) -38.4(2) 0_555 14_1 5_555 55_5 yes
C(5) C(6) Fe C(10) 84.7(4) 0_555 14_1 5_555 55_5 yes
C(5) C(6) Fe C(11) 126.7(3) 0_555 14_1 5_555 55_5 yes
C(5) C(6) Fe C(12) 166.9(3) 0_555 14_1 5_555 55_5 yes
C(5) C(6) Fe C(13) -159.4(7) 0_555 14_1 5_555 55_5 yes
C(5) C(6) Fe C(14) 51.5(7) 0_555 14_1 5_555 55_5 yes
C(5) C(6) C(7) C(8) 0.7(6) 0_555 14_1 5_555 55_5 yes
C(5) C(9) Fe C(6) 37.6(2) 0_555 14_1 5_555 55_5 yes
C(5) C(9) Fe C(7) 81.2(3) 0_555 14_1 5_555 55_5 yes
C(5) C(9) Fe C(8) 118.5(4) 0_555 14_1 5_555 55_5 yes
C(5) C(9) Fe C(10) -77.1(4) 0_555 14_1 5_555 55_5 yes
C(5) C(9) Fe C(11) -48(1) 0_555 14_1 5_555 55_5 yes
C(5) C(9) Fe C(12) 166.4(5) 0_555 14_1 5_555 55_5 yes
C(5) C(9) Fe C(13) -159.8(3) 0_555 14_1 5_555 55_5 yes
C(5) C(9) Fe C(14) -116.8(3) 0_555 14_1 5_555 55_5 yes
C(5) C(9) C(8) C(7) 0.5(6) 0_555 14_1 5_555 55_5 yes
C(6) Fe C(5) C(9) -119.1(4) 0_555 14_1 5_555 55_5 yes
C(6) Fe C(7) C(8) 120.5(4) 0_555 14_1 5_555 55_5 yes
C(6) Fe C(8) C(7) -36.9(3) 0_555 14_1 5_555 55_5 yes
C(6) Fe C(8) C(9) 82.5(3) 0_555 14_1 5_555 55_5 yes
C(6) Fe C(9) C(8) -80.9(3) 0_555 14_1 5_555 55_5 yes
C(6) Fe C(10) C(11) 81.8(4) 0_555 14_1 5_555 55_5 yes
C(6) Fe C(10) C(14) -159.4(4) 0_555 14_1 5_555 55_5 yes
C(6) Fe C(11) C(10) -117.1(4) 0_555 14_1 5_555 55_5 yes
C(6) Fe C(11) C(12) 123.2(4) 0_555 14_1 5_555 55_5 yes
C(6) Fe C(12) C(11) -76.1(5) 0_555 14_1 5_555 55_5 yes
C(6) Fe C(12) C(13) 164.9(4) 0_555 14_1 5_555 55_5 yes
C(6) Fe C(13) C(12) -43.9(9) 0_555 14_1 5_555 55_5 yes
C(6) Fe C(13) C(14) -161.0(7) 0_555 14_1 5_555 55_5 yes
C(6) Fe C(14) C(10) 47.0(8) 0_555 14_1 5_555 55_5 yes
C(6) Fe C(14) C(13) 166.0(5) 0_555 14_1 5_555 55_5 yes
C(6) C(5) Fe C(7) 37.6(3) 0_555 14_1 5_555 55_5 yes
C(6) C(5) Fe C(8) 81.1(3) 0_555 14_1 5_555 55_5 yes
C(6) C(5) Fe C(9) 119.1(4) 0_555 14_1 5_555 55_5 yes
C(6) C(5) Fe C(10) -115.5(3) 0_555 14_1 5_555 55_5 yes
C(6) C(5) Fe C(11) -74.3(4) 0_555 14_1 5_555 55_5 yes
C(6) C(5) Fe C(12) -39.6(9) 0_555 14_1 5_555 55_5 yes
C(6) C(5) Fe C(13) 165.2(5) 0_555 14_1 5_555 55_5 yes
C(6) C(5) Fe C(14) -157.9(4) 0_555 14_1 5_555 55_5 yes
C(6) C(5) C(9) C(8) -0.1(5) 0_555 14_1 5_555 55_5 yes
C(6) C(7) Fe C(8) -120.5(4) 0_555 14_1 5_555 55_5 yes
C(6) C(7) Fe C(9) -82.8(3) 0_555 14_1 5_555 55_5 yes
C(6) C(7) Fe C(10) 54.0(6) 0_555 14_1 5_555 55_5 yes
C(6) C(7) Fe C(11) 84.6(4) 0_555 14_1 5_555 55_5 yes
C(6) C(7) Fe C(12) 125.0(4) 0_555 14_1 5_555 55_5 yes
C(6) C(7) Fe C(13) 166.0(4) 0_555 14_1 5_555 55_5 yes
C(6) C(7) Fe C(14) -166.9(8) 0_555 14_1 5_555 55_5 yes
C(6) C(7) C(8) C(9) -0.7(6) 0_555 14_1 5_555 55_5 yes
C(7) Fe C(5) C(9) -81.4(3) 0_555 14_1 5_555 55_5 yes
C(7) Fe C(8) C(9) 119.5(4) 0_555 14_1 5_555 55_5 yes
C(7) Fe C(9) C(8) -37.3(3) 0_555 14_1 5_555 55_5 yes
C(7) Fe C(10) C(11) 43.6(7) 0_555 14_1 5_555 55_5 yes
C(7) Fe C(10) C(14) 162.4(5) 0_555 14_1 5_555 55_5 yes
C(7) Fe C(11) C(10) -160.2(4) 0_555 14_1 5_555 55_5 yes
C(7) Fe C(11) C(12) 80.0(5) 0_555 14_1 5_555 55_5 yes
C(7) Fe C(12) C(11) -116.9(4) 0_555 14_1 5_555 55_5 yes
C(7) Fe C(12) C(13) 124.2(4) 0_555 14_1 5_555 55_5 yes
C(7) Fe C(13) C(12) -74.8(5) 0_555 14_1 5_555 55_5 yes
C(7) Fe C(13) C(14) 168.1(4) 0_555 14_1 5_555 55_5 yes
C(7) Fe C(14) C(10) -154.1(8) 0_555 14_1 5_555 55_5 yes
C(7) Fe C(14) C(13) -35(1) 0_555 14_1 5_555 55_5 yes
C(7) C(6) Fe C(8) 36.8(3) 0_555 14_1 5_555 55_5 yes
C(7) C(6) Fe C(9) 80.7(3) 0_555 14_1 5_555 55_5 yes
C(7) C(6) Fe C(10) -156.2(4) 0_555 14_1 5_555 55_5 yes
C(7) C(6) Fe C(11) -114.2(4) 0_555 14_1 5_555 55_5 yes
C(7) C(6) Fe C(12) -74.0(4) 0_555 14_1 5_555 55_5 yes
C(7) C(6) Fe C(13) -40.4(9) 0_555 14_1 5_555 55_5 yes
C(7) C(6) Fe C(14) 170.6(6) 0_555 14_1 5_555 55_5 yes
C(7) C(6) C(5) C(9) -0.4(5) 0_555 14_1 5_555 55_5 yes
C(7) C(8) Fe C(9) -119.5(4) 0_555 14_1 5_555 55_5 yes
C(7) C(8) Fe C(10) -171.3(8) 0_555 14_1 5_555 55_5 yes
C(7) C(8) Fe C(11) 53.4(6) 0_555 14_1 5_555 55_5 yes
C(7) C(8) Fe C(12) 82.8(4) 0_555 14_1 5_555 55_5 yes
C(7) C(8) Fe C(13) 125.0(4) 0_555 14_1 5_555 55_5 yes
C(7) C(8) Fe C(14) 164.7(3) 0_555 14_1 5_555 55_5 yes
C(8) Fe C(5) C(9) -38.0(3) 0_555 14_1 5_555 55_5 yes
C(8) Fe C(10) C(11) -149.7(8) 0_555 14_1 5_555 55_5 yes
C(8) Fe C(10) C(14) -30(1) 0_555 14_1 5_555 55_5 yes
C(8) Fe C(11) C(10) 162.9(5) 0_555 14_1 5_555 55_5 yes
C(8) Fe C(11) C(12) 43.1(8) 0_555 14_1 5_555 55_5 yes
C(8) Fe C(12) C(11) -159.1(4) 0_555 14_1 5_555 55_5 yes
C(8) Fe C(12) C(13) 81.9(4) 0_555 14_1 5_555 55_5 yes
C(8) Fe C(13) C(12) -115.1(4) 0_555 14_1 5_555 55_5 yes
C(8) Fe C(13) C(14) 127.7(4) 0_555 14_1 5_555 55_5 yes
C(8) Fe C(14) C(10) 170.1(4) 0_555 14_1 5_555 55_5 yes
C(8) Fe C(14) C(13) -70.9(5) 0_555 14_1 5_555 55_5 yes
C(8) C(7) Fe C(9) 37.7(3) 0_555 14_1 5_555 55_5 yes
C(8) C(7) Fe C(10) 174.5(5) 0_555 14_1 5_555 55_5 yes
C(8) C(7) Fe C(11) -154.9(3) 0_555 14_1 5_555 55_5 yes
C(8) C(7) Fe C(12) -114.5(4) 0_555 14_1 5_555 55_5 yes
C(8) C(7) Fe C(13) -73.4(4) 0_555 14_1 5_555 55_5 yes
C(8) C(7) Fe C(14) -46.3(10) 0_555 14_1 5_555 55_5 yes
C(8) C(9) Fe C(10) 164.4(4) 0_555 14_1 5_555 55_5 yes
C(8) C(9) Fe C(11) -166.6(9) 0_555 14_1 5_555 55_5 yes
C(8) C(9) Fe C(12) 47.9(7) 0_555 14_1 5_555 55_5 yes
C(8) C(9) Fe C(13) 81.7(4) 0_555 14_1 5_555 55_5 yes
C(8) C(9) Fe C(14) 124.7(4) 0_555 14_1 5_555 55_5 yes
C(9) Fe C(10) C(11) 169.3(4) 0_555 14_1 5_555 55_5 yes
C(9) Fe C(10) C(14) -71.9(5) 0_555 14_1 5_555 55_5 yes
C(9) Fe C(11) C(10) -36(1) 0_555 14_1 5_555 55_5 yes
C(9) Fe C(11) C(12) -156.3(9) 0_555 14_1 5_555 55_5 yes
C(9) Fe C(12) C(11) 167.3(5) 0_555 14_1 5_555 55_5 yes
C(9) Fe C(12) C(13) 48.3(7) 0_555 14_1 5_555 55_5 yes
C(9) Fe C(13) C(12) -157.5(4) 0_555 14_1 5_555 55_5 yes
C(9) Fe C(13) C(14) 85.3(5) 0_555 14_1 5_555 55_5 yes
C(9) Fe C(14) C(10) 128.1(4) 0_555 14_1 5_555 55_5 yes
C(9) Fe C(14) C(13) -113.0(4) 0_555 14_1 5_555 55_5 yes
C(9) C(5) Fe C(10) 125.4(3) 0_555 14_1 5_555 55_5 yes
C(9) C(5) Fe C(11) 166.6(3) 0_555 14_1 5_555 55_5 yes
C(9) C(5) Fe C(12) -158.7(7) 0_555 14_1 5_555 55_5 yes
C(9) C(5) Fe C(13) 46.1(6) 0_555 14_1 5_555 55_5 yes
C(9) C(5) Fe C(14) 83.0(4) 0_555 14_1 5_555 55_5 yes
C(9) C(8) Fe C(10) -51.8(9) 0_555 14_1 5_555 55_5 yes
C(9) C(8) Fe C(11) 172.9(5) 0_555 14_1 5_555 55_5 yes
C(9) C(8) Fe C(12) -157.8(4) 0_555 14_1 5_555 55_5 yes
C(9) C(8) Fe C(13) -115.5(4) 0_555 14_1 5_555 55_5 yes
C(9) C(8) Fe C(14) -75.9(4) 0_555 14_1 5_555 55_5 yes
C(10) Fe C(11) C(12) -119.7(6) 0_555 14_1 5_555 55_5 yes
C(10) Fe C(12) C(11) 37.2(4) 0_555 14_1 5_555 55_5 yes
C(10) Fe C(12) C(13) -81.8(4) 0_555 14_1 5_555 55_5 yes
C(10) Fe C(13) C(12) 80.0(4) 0_555 14_1 5_555 55_5 yes
C(10) Fe C(13) C(14) -37.2(4) 0_555 14_1 5_555 55_5 yes
C(10) Fe C(14) C(13) 118.9(6) 0_555 14_1 5_555 55_5 yes
C(10) C(11) Fe C(12) 119.7(6) 0_555 14_1 5_555 55_5 yes
C(10) C(11) Fe C(13) 81.5(4) 0_555 14_1 5_555 55_5 yes
C(10) C(11) Fe C(14) 37.4(4) 0_555 14_1 5_555 55_5 yes
C(10) C(11) C(12) C(13) -1.2(7) 0_555 14_1 5_555 55_5 yes
C(10) C(14) Fe C(11) -37.5(4) 0_555 14_1 5_555 55_5 yes
C(10) C(14) Fe C(12) -80.1(5) 0_555 14_1 5_555 55_5 yes
C(10) C(14) Fe C(13) -118.9(6) 0_555 14_1 5_555 55_5 yes
C(10) C(14) C(13) C(12) -1.0(7) 0_555 14_1 5_555 55_5 yes
C(11) Fe C(10) C(14) 118.8(6) 0_555 14_1 5_555 55_5 yes
C(11) Fe C(12) C(13) -119.0(6) 0_555 14_1 5_555 55_5 yes
C(11) Fe C(13) C(12) 36.7(4) 0_555 14_1 5_555 55_5 yes
C(11) Fe C(13) C(14) -80.4(5) 0_555 14_1 5_555 55_5 yes
C(11) Fe C(14) C(13) 81.4(5) 0_555 14_1 5_555 55_5 yes
C(11) C(10) Fe C(12) -36.6(4) 0_555 14_1 5_555 55_5 yes
C(11) C(10) Fe C(13) -80.9(5) 0_555 14_1 5_555 55_5 yes
C(11) C(10) Fe C(14) -118.8(6) 0_555 14_1 5_555 55_5 yes
C(11) C(10) C(14) C(13) 0.3(7) 0_555 14_1 5_555 55_5 yes
C(11) C(12) Fe C(13) 119.0(6) 0_555 14_1 5_555 55_5 yes
C(11) C(12) Fe C(14) 80.3(5) 0_555 14_1 5_555 55_5 yes
C(11) C(12) C(13) C(14) 1.4(7) 0_555 14_1 5_555 55_5 yes
C(12) Fe C(10) C(14) 82.3(5) 0_555 14_1 5_555 55_5 yes
C(12) Fe C(13) C(14) -117.1(6) 0_555 14_1 5_555 55_5 yes
C(12) Fe C(14) C(13) 38.9(4) 0_555 14_1 5_555 55_5 yes
C(12) C(11) Fe C(13) -38.2(5) 0_555 14_1 5_555 55_5 yes
C(12) C(11) Fe C(14) -82.3(5) 0_555 14_1 5_555 55_5 yes
C(12) C(11) C(10) C(14) 0.5(7) 0_555 14_1 5_555 55_5 yes
C(12) C(13) Fe C(14) 117.1(6) 0_555 14_1 5_555 55_5 yes
C(13) Fe C(10) C(14) 38.0(4) 0_555 14_1 5_555 55_5 yes
C(13) C(12) Fe C(14) -38.7(4) 0_555 14_1 5_555 55_5 yes
C(15) C(16) C(17) C(18) -176.8(4) 0_555 14_1 5_555 55_5 yes
C(16) C(17) C(18) C(19) -179.8(4) 0_555 14_1 5_555 55_5 yes
C(16) C(17) C(18) C(19) -179.8(4) 0_555 14_1 5_555 55_5 yes
